data_4303229
loop_
_publ_author_name
'Abiodun Omokehinde Eseola'
'Wen Li'
'Rong Gao'
'Min Zhang'
'Xiang Hao'
'Tongling Liang'
'Nelson Okpako Obi-Egbedi'
'Wen-Hua Sun'

_publ_contact_author
;
Wen-Hua_Sun
Institute_of_Chemistry
Chinese_Academy_of_Sciences
Beijing_100080
China
;
_publ_section_title
;
Syntheses, Structures, and Fluorescent Properties of
2-(1H-Imidazol-2-yl)phenols and Their Neutral Zn(II) Complexes
;
_journal_name_full 'Inorganic Chemistry'
_journal_page_first 9133
_journal_page_last 9146
_journal_paper_doi 10.1021/ic9008703
_journal_volume 48
_journal_year 2009
_chemical_formula_moiety 'C45 H42 N4 O5 Zn'
_chemical_formula_sum 'C45 H42 N4 O5 Zn'
_chemical_formula_weight 784.22
_chemical_name_systematic
; 
 ? 
;
_space_group_IT_number 2
_symmetry_cell_setting triclinic
_symmetry_space_group_name_Hall '-P 1'
_symmetry_space_group_name_H-M 'P -1'
_atom_sites_solution_hydrogens geom
_atom_sites_solution_primary direct
_atom_sites_solution_secondary difmap
_audit_creation_method SHELXL-97
_cell_angle_alpha 67.34(3)
_cell_angle_beta 67.89(3)
_cell_angle_gamma 75.34(3)
_cell_formula_units_Z 2
_cell_length_a 12.401(3)
_cell_length_b 12.590(3)
_cell_length_c 14.729(3)
_cell_measurement_reflns_used 31643
_cell_measurement_temperature 173(2)
_cell_measurement_theta_max 27.48
_cell_measurement_theta_min 2.17
_cell_volume 1950.3(9)
_computing_cell_refinement 'Rapid Auto(Rigaku 2001)'
_computing_data_collection 'Rapid Auto(Rigaku 2001)'
_computing_data_reduction 'Rapid Auto(Rigaku 2001)'
_computing_molecular_graphics 'XP in Siemens SHELXTL (Sheldrick, 1994)'
_computing_publication_material 'SHELX97 (Sheldrick, 1997)'
_computing_structure_refinement 'SHELXL-97 (Sheldrick, 1997)'
_computing_structure_solution 'SHELXS-97 (Sheldrick, 1990)'
_diffrn_ambient_temperature 173(2)
_diffrn_measured_fraction_theta_full 0.999
_diffrn_measured_fraction_theta_max 0.999
_diffrn_measurement_device_type 'Rigaku raxis Rapid IP Area Detector'
_diffrn_measurement_method '\w scans at fixed \c = 45\%'
_diffrn_radiation_monochromator graphite
_diffrn_radiation_source 'rotating anode'
_diffrn_radiation_type MoK\a
_diffrn_radiation_wavelength 0.71073
_diffrn_reflns_av_R_equivalents 0.0286
_diffrn_reflns_av_sigmaI/netI 0.0430
_diffrn_reflns_limit_h_max 14
_diffrn_reflns_limit_h_min -14
_diffrn_reflns_limit_k_max 14
_diffrn_reflns_limit_k_min -14
_diffrn_reflns_limit_l_max 17
_diffrn_reflns_limit_l_min -17
_diffrn_reflns_number 12723
_diffrn_reflns_theta_full 25.00
_diffrn_reflns_theta_max 25.00
_diffrn_reflns_theta_min 1.95
_exptl_absorpt_coefficient_mu 0.681
_exptl_absorpt_correction_T_max 0.7770
_exptl_absorpt_correction_T_min 0.6933
_exptl_absorpt_correction_type multi-scan
_exptl_absorpt_process_details 'ABSCOR by T.Higashi    8 March, 1995'
_exptl_crystal_colour colourless
_exptl_crystal_density_diffrn 1.335
_exptl_crystal_density_method 'not measured'
_exptl_crystal_description block
_exptl_crystal_F_000 820
_exptl_crystal_size_max 0.58
_exptl_crystal_size_mid 0.57
_exptl_crystal_size_min 0.39
_refine_diff_density_max 0.302
_refine_diff_density_min -0.378
_refine_diff_density_rms 0.067
_refine_ls_extinction_method none
_refine_ls_goodness_of_fit_ref 1.107
_refine_ls_hydrogen_treatment mixed
_refine_ls_matrix_type full
_refine_ls_number_parameters 511
_refine_ls_number_reflns 6853
_refine_ls_number_restraints 0
_refine_ls_restrained_S_all 1.107
_refine_ls_R_factor_all 0.0550
_refine_ls_R_factor_gt 0.0431
_refine_ls_shift/su_max 0.012
_refine_ls_shift/su_mean 0.000
_refine_ls_structure_factor_coef Fsqd
_refine_ls_weighting_details 'calc w=1/[\s^2^(Fo^2^)+(0.0428P)^2^+0.9269P] where P=(Fo^2^+2Fc^2^)/3'
_refine_ls_weighting_scheme calc
_refine_ls_wR_factor_gt 0.0917
_refine_ls_wR_factor_ref 0.0957
_reflns_number_gt 6017
_reflns_number_total 6853
_reflns_threshold_expression >2sigma(I)
_cod_data_source_file ic9008703_si_001_1.cif
_cod_data_source_block Z2
_cod_depositor_comments
;
The following automatic conversions were performed:
'_symmetry_cell_setting' value 'Triclinic' changed to 'triclinic'
according to '/home/saulius/struct/CIF-dictionaries/cif_core.dic'
dictionary named 'cif_core.dic' version 2.4.1 from 2010-06-29.

Automatic conversion script
Id: cif_fix_enum 1527 2010-12-29 10:47:43Z saulius 
;
_cod_original_cell_volume 1950.3(8)
_cod_database_code 4303229

loop_
_symmetry_equiv_pos_as_xyz
'x, y, z'
'-x, -y, -z'

loop_
_atom_site_label
_atom_site_type_symbol
_atom_site_fract_x
_atom_site_fract_y
_atom_site_fract_z
_atom_site_U_iso_or_equiv
_atom_site_adp_type
_atom_site_occupancy
_atom_site_symmetry_multiplicity
_atom_site_calc_flag
_atom_site_refinement_flags
_atom_site_disorder_assembly
_atom_site_disorder_group
Zn1 Zn 0.18856(3) 0.71229(2) 0.26002(2) 0.02180(10) Uani 1 1 d . . .
O1 O 0.12983(15) 0.85841(14) 0.28784(13) 0.0281(4) Uani 1 1 d . . .
N3 N 0.08772(17) 0.58906(16) 0.31703(15) 0.0211(4) Uani 1 1 d . . .
N1 N 0.26879(17) 0.78353(16) 0.11075(15) 0.0211(4) Uani 1 1 d . . .
O2 O 0.30227(16) 0.62446(15) 0.33168(14) 0.0303(4) Uani 1 1 d . . .
N2 N 0.34469(17) 0.92335(16) -0.02819(15) 0.0229(4) Uani 1 1 d . . .
H2A H 0.3688 0.9911 -0.0682 0.027 Uiso 1 1 calc R . .
N4 N 0.05050(17) 0.40955(16) 0.38887(16) 0.0225(4) Uani 1 1 d . . .
H4A H 0.0525 0.3361 0.4277 0.027 Uiso 1 1 calc R . .
C7 C 0.2949(2) 0.89125(19) 0.07580(19) 0.0209(5) Uani 1 1 d . . .
C47 C 0.1140(2) 0.48654(19) 0.38332(18) 0.0210(5) Uani 1 1 d . . .
C50 C -0.0920(2) 0.4008(2) 0.31086(19) 0.0249(5) Uani 1 1 d . . .
C5 C 0.3452(2) 1.0558(2) 0.0962(2) 0.0257(5) Uani 1 1 d . . .
H5A H 0.4014 1.0674 0.0292 0.031 Uiso 1 1 calc R . .
C46 C 0.2020(2) 0.4544(2) 0.43627(18) 0.0214(5) Uani 1 1 d . . .
C9 C 0.3515(2) 0.8324(2) -0.06138(19) 0.0230(5) Uani 1 1 d . . .
C41 C 0.2933(2) 0.5221(2) 0.40503(19) 0.0234(5) Uani 1 1 d . . .
C8 C 0.3027(2) 0.7460(2) 0.02610(19) 0.0220(5) Uani 1 1 d . . .
C44 C 0.2865(2) 0.3073(2) 0.5650(2) 0.0315(6) Uani 1 1 d . . .
H44A H 0.2829 0.2356 0.6200 0.038 Uiso 1 1 calc R . .
C1 C 0.1948(2) 0.9460(2) 0.23892(19) 0.0226(5) Uani 1 1 d . . .
C42 C 0.3808(2) 0.4761(2) 0.4536(2) 0.0290(6) Uani 1 1 d . . .
H42A H 0.4440 0.5190 0.4319 0.035 Uiso 1 1 calc R . .
C10 C 0.2797(2) 0.6313(2) 0.03865(19) 0.0244(5) Uani 1 1 d . . .
C16 C 0.4064(2) 0.8373(2) -0.1699(2) 0.0278(6) Uani 1 1 d . . .
C6 C 0.2767(2) 0.96468(19) 0.13810(19) 0.0206(5) Uani 1 1 d . . .
C49 C 0.0065(2) 0.5764(2) 0.27915(19) 0.0227(5) Uani 1 1 d . . .
C48 C -0.0176(2) 0.4643(2) 0.32436(19) 0.0228(5) Uani 1 1 d . . .
C58 C -0.0766(3) 0.8780(3) 0.1151(3) 0.0509(9) Uani 1 1 d . . .
H58A H -0.0896 0.9554 0.1156 0.061 Uiso 1 1 calc R . .
C56 C -0.0313(2) 0.6733(2) 0.1972(2) 0.0280(6) Uani 1 1 d . . .
C45 C 0.2006(2) 0.3490(2) 0.5175(2) 0.0268(6) Uani 1 1 d . . .
H45A H 0.1380 0.3047 0.5407 0.032 Uiso 1 1 calc R . .
C4 C 0.3330(2) 1.1287(2) 0.1499(2) 0.0325(6) Uani 1 1 d . . .
H4B H 0.3807 1.1893 0.1207 0.039 Uiso 1 1 calc R . .
C55 C -0.2055(2) 0.4477(2) 0.3087(2) 0.0305(6) Uani 1 1 d . . .
H55A H -0.2363 0.5223 0.3159 0.037 Uiso 1 1 calc R . .
C43 C 0.3781(2) 0.3710(2) 0.5316(2) 0.0301(6) Uani 1 1 d . . .
H43A H 0.4390 0.3422 0.5625 0.036 Uiso 1 1 calc R . .
C15 C 0.2983(2) 0.5341(2) 0.1208(2) 0.0274(6) Uani 1 1 d . . .
H15A H 0.3313 0.5405 0.1669 0.033 Uiso 1 1 calc R . .
C11 C 0.2357(2) 0.6186(2) -0.0302(2) 0.0316(6) Uani 1 1 d . . .
H11A H 0.2231 0.6839 -0.0870 0.038 Uiso 1 1 calc R . .
C19 C 0.5201(3) 0.8452(3) -0.3751(3) 0.0608(10) Uani 1 1 d . . .
H19A H 0.5587 0.8484 -0.4451 0.073 Uiso 1 1 calc R . .
C3 C 0.2504(2) 1.1125(2) 0.2468(2) 0.0325(6) Uani 1 1 d . . .
H3A H 0.2410 1.1629 0.2841 0.039 Uiso 1 1 calc R . .
C51 C -0.0488(3) 0.2921(2) 0.3000(2) 0.0329(6) Uani 1 1 d . . .
H51A H 0.0286 0.2589 0.3014 0.039 Uiso 1 1 calc R . .
C14 C 0.2690(2) 0.4285(2) 0.1356(2) 0.0338(6) Uani 1 1 d . . .
H14A H 0.2787 0.3636 0.1937 0.041 Uiso 1 1 calc R . .
C54 C -0.2742(3) 0.3858(3) 0.2962(2) 0.0393(7) Uani 1 1 d . . .
H54A H -0.3519 0.4182 0.2949 0.047 Uiso 1 1 calc R . .
C21 C 0.4711(2) 0.7389(2) -0.1945(2) 0.0293(6) Uani 1 1 d . . .
H21A H 0.4769 0.6677 -0.1405 0.035 Uiso 1 1 calc R . .
C52 C -0.1179(3) 0.2315(2) 0.2869(2) 0.0391(7) Uani 1 1 d . . .
H52A H -0.0873 0.1573 0.2788 0.047 Uiso 1 1 calc R . .
C13 C 0.2258(3) 0.4169(2) 0.0666(2) 0.0392(7) Uani 1 1 d . . .
H13A H 0.2071 0.3438 0.0765 0.047 Uiso 1 1 calc R . .
C61 C -0.0411(2) 0.6531(3) 0.1140(2) 0.0372(7) Uani 1 1 d . . .
H61A H -0.0299 0.5759 0.1134 0.045 Uiso 1 1 calc R . .
C20 C 0.5272(3) 0.7431(3) -0.2963(2) 0.0409(7) Uani 1 1 d . . .
H20A H 0.5708 0.6750 -0.3118 0.049 Uiso 1 1 calc R . .
C2 C 0.1818(2) 1.0246(2) 0.2898(2) 0.0297(6) Uani 1 1 d . . .
H2B H 0.1240 1.0168 0.3556 0.036 Uiso 1 1 calc R . .
C12 C 0.2100(3) 0.5117(2) -0.0166(2) 0.0392(7) Uani 1 1 d . . .
H12A H 0.1814 0.5036 -0.0648 0.047 Uiso 1 1 calc R . .
C18 C 0.4562(4) 0.9435(3) -0.3515(3) 0.0652(11) Uani 1 1 d . . .
H18A H 0.4515 1.0145 -0.4060 0.078 Uiso 1 1 calc R . .
C53 C -0.2301(3) 0.2781(3) 0.2856(2) 0.0386(7) Uani 1 1 d . . .
H53A H -0.2774 0.2359 0.2774 0.046 Uiso 1 1 calc R . .
C57 C -0.0497(2) 0.7869(2) 0.1970(2) 0.0363(7) Uani 1 1 d . . .
H57A H -0.0439 0.8023 0.2531 0.044 Uiso 1 1 calc R . .
C17 C 0.3992(3) 0.9400(3) -0.2500(2) 0.0443(8) Uani 1 1 d . . .
H17A H 0.3549 1.0082 -0.2352 0.053 Uiso 1 1 calc R . .
C59 C -0.0847(3) 0.8566(3) 0.0331(3) 0.0585(10) Uani 1 1 d . . .
H59A H -0.1025 0.9193 -0.0231 0.070 Uiso 1 1 calc R . .
C60 C -0.0671(3) 0.7449(3) 0.0325(3) 0.0518(9) Uani 1 1 d . . .
H60A H -0.0728 0.7304 -0.0242 0.062 Uiso 1 1 calc R . .
O3 O 0.40531(17) 0.78057(18) 0.34504(15) 0.0349(5) Uani 1 1 d . . .
O4 O -0.03164(19) 0.82528(16) 0.47527(17) 0.0348(5) Uani 1 1 d . . .
O5 O 0.4266(2) 1.14068(17) -0.16209(19) 0.0479(6) Uani 1 1 d . . .
C72 C -0.1251(3) 0.9148(3) 0.4608(2) 0.0447(8) Uani 1 1 d . . .
H72A H -0.1976 0.8916 0.5167 0.067 Uiso 1 1 calc R . .
H72B H -0.1351 0.9288 0.3940 0.067 Uiso 1 1 calc R . .
H72C H -0.1075 0.9859 0.4617 0.067 Uiso 1 1 calc R . .
C71 C 0.3371(3) 0.8092(3) 0.4361(2) 0.0475(8) Uani 1 1 d . . .
H71A H 0.3672 0.7584 0.4934 0.071 Uiso 1 1 calc R . .
H71B H 0.2552 0.7988 0.4534 0.071 Uiso 1 1 calc R . .
H71C H 0.3418 0.8902 0.4245 0.071 Uiso 1 1 calc R . .
C73 C 0.3816(4) 1.2537(3) -0.1583(3) 0.0748(13) Uani 1 1 d . . .
H73A H 0.3176 1.2502 -0.0934 0.112 Uiso 1 1 calc R . .
H73B H 0.3519 1.2985 -0.2170 0.112 Uiso 1 1 calc R . .
H73C H 0.4441 1.2913 -0.1619 0.112 Uiso 1 1 calc R . .
HO5 H 0.479(3) 1.143(3) -0.213(3) 0.045(10) Uiso 1 1 d . . .
HO4 H 0.020(3) 0.835(3) 0.426(3) 0.067(14) Uiso 1 1 d . . .
HO3 H 0.377(3) 0.734(3) 0.342(3) 0.056(11) Uiso 1 1 d . . .

loop_
_atom_site_aniso_label
_atom_site_aniso_U_11
_atom_site_aniso_U_22
_atom_site_aniso_U_33
_atom_site_aniso_U_23
_atom_site_aniso_U_13
_atom_site_aniso_U_12
Zn1 0.02878(17) 0.01599(15) 0.02058(17) -0.00280(11) -0.00717(12) -0.00857(11)
O1 0.0331(10) 0.0205(9) 0.0276(10) -0.0085(7) -0.0004(8) -0.0112(7)
N3 0.0233(11) 0.0178(10) 0.0215(11) -0.0016(8) -0.0087(9) -0.0064(8)
N1 0.0239(11) 0.0166(10) 0.0221(11) -0.0039(8) -0.0069(9) -0.0054(8)
O2 0.0353(10) 0.0281(10) 0.0298(11) 0.0014(8) -0.0163(8) -0.0154(8)
N2 0.0274(11) 0.0155(10) 0.0222(12) -0.0031(8) -0.0048(9) -0.0062(8)
N4 0.0273(11) 0.0155(10) 0.0245(12) -0.0015(8) -0.0105(9) -0.0066(8)
C7 0.0188(12) 0.0176(11) 0.0229(14) -0.0035(10) -0.0047(10) -0.0040(9)
C47 0.0260(13) 0.0182(12) 0.0194(13) -0.0060(10) -0.0054(10) -0.0065(10)
C50 0.0270(13) 0.0252(13) 0.0221(14) -0.0038(10) -0.0071(11) -0.0097(10)
C5 0.0235(13) 0.0197(12) 0.0304(15) -0.0059(10) -0.0054(11) -0.0051(10)
C46 0.0251(13) 0.0198(12) 0.0202(13) -0.0069(10) -0.0081(10) -0.0022(10)
C9 0.0237(13) 0.0208(12) 0.0242(14) -0.0075(10) -0.0072(10) -0.0028(10)
C41 0.0306(14) 0.0216(12) 0.0201(13) -0.0060(10) -0.0094(11) -0.0056(10)
C8 0.0244(13) 0.0207(12) 0.0216(13) -0.0073(10) -0.0079(10) -0.0023(10)
C44 0.0420(16) 0.0230(13) 0.0291(15) -0.0028(11) -0.0180(13) -0.0016(12)
C1 0.0252(13) 0.0166(11) 0.0264(14) -0.0053(10) -0.0103(11) -0.0025(10)
C42 0.0296(14) 0.0315(14) 0.0331(16) -0.0118(12) -0.0136(12) -0.0078(11)
C10 0.0271(13) 0.0208(12) 0.0245(14) -0.0079(10) -0.0046(11) -0.0059(10)
C16 0.0274(14) 0.0309(14) 0.0246(14) -0.0071(11) -0.0055(11) -0.0099(11)
C6 0.0225(12) 0.0150(11) 0.0256(14) -0.0057(10) -0.0108(10) -0.0008(9)
C49 0.0233(13) 0.0221(12) 0.0230(14) -0.0057(10) -0.0075(10) -0.0055(10)
C48 0.0233(13) 0.0218(12) 0.0236(14) -0.0061(10) -0.0087(10) -0.0034(10)
C58 0.0386(18) 0.0280(15) 0.069(2) 0.0102(15) -0.0240(17) -0.0063(13)
C56 0.0219(13) 0.0257(13) 0.0321(15) 0.0012(11) -0.0107(11) -0.0093(10)
C45 0.0312(14) 0.0227(12) 0.0260(14) -0.0037(10) -0.0102(11) -0.0074(11)
C4 0.0314(15) 0.0218(13) 0.0471(18) -0.0117(12) -0.0110(13) -0.0092(11)
C55 0.0291(14) 0.0338(14) 0.0272(15) -0.0059(11) -0.0082(12) -0.0088(12)
C43 0.0325(15) 0.0305(14) 0.0334(16) -0.0116(12) -0.0181(12) 0.0001(11)
C15 0.0343(15) 0.0232(13) 0.0279(15) -0.0096(11) -0.0116(12) -0.0037(11)
C11 0.0409(16) 0.0309(14) 0.0270(15) -0.0072(11) -0.0126(12) -0.0119(12)
C19 0.075(3) 0.070(2) 0.0272(19) -0.0175(17) -0.0015(17) -0.011(2)
C3 0.0415(16) 0.0209(13) 0.0402(17) -0.0146(12) -0.0128(13) -0.0050(11)
C51 0.0388(16) 0.0257(14) 0.0385(17) -0.0066(12) -0.0179(13) -0.0081(12)
C14 0.0439(17) 0.0189(13) 0.0356(17) -0.0038(11) -0.0140(13) -0.0045(12)
C54 0.0313(15) 0.0542(19) 0.0346(17) -0.0085(14) -0.0108(13) -0.0176(14)
C21 0.0260(14) 0.0355(15) 0.0279(15) -0.0123(12) -0.0060(11) -0.0068(11)
C52 0.060(2) 0.0268(14) 0.0377(18) -0.0068(12) -0.0193(15) -0.0170(14)
C13 0.0483(18) 0.0271(14) 0.0501(19) -0.0163(13) -0.0147(15) -0.0127(13)
C61 0.0350(16) 0.0431(17) 0.0326(17) 0.0016(13) -0.0166(13) -0.0162(13)
C20 0.0362(16) 0.0515(18) 0.0405(19) -0.0253(15) -0.0066(14) -0.0064(14)
C2 0.0359(15) 0.0228(13) 0.0293(15) -0.0099(11) -0.0078(12) -0.0031(11)
C12 0.0513(19) 0.0390(16) 0.0388(18) -0.0151(14) -0.0184(15) -0.0142(14)
C18 0.100(3) 0.050(2) 0.0255(19) -0.0008(15) -0.0106(19) -0.008(2)
C53 0.0493(18) 0.0468(18) 0.0291(16) -0.0041(13) -0.0158(14) -0.0291(15)
C57 0.0316(15) 0.0272(14) 0.0437(18) -0.0021(12) -0.0132(13) -0.0058(12)
C17 0.060(2) 0.0336(16) 0.0288(17) -0.0057(13) -0.0075(15) -0.0048(14)
C59 0.0440(19) 0.056(2) 0.056(2) 0.0242(17) -0.0314(17) -0.0182(16)
C60 0.0472(19) 0.067(2) 0.0378(19) 0.0064(16) -0.0244(15) -0.0214(17)
O3 0.0379(11) 0.0380(11) 0.0313(11) -0.0089(9) -0.0068(9) -0.0190(9)
O4 0.0398(12) 0.0277(10) 0.0289(12) -0.0029(8) -0.0054(10) -0.0090(9)
O5 0.0489(14) 0.0265(11) 0.0412(14) -0.0042(9) 0.0109(11) -0.0094(9)
C72 0.0514(19) 0.0341(16) 0.0378(18) -0.0134(13) -0.0030(15) -0.0017(14)
C71 0.0502(19) 0.056(2) 0.0343(18) -0.0166(15) -0.0135(15) -0.0009(16)
C73 0.080(3) 0.0334(18) 0.062(3) -0.0056(17) 0.013(2) 0.0042(18)

loop_
_atom_type_symbol
_atom_type_description
_atom_type_scat_dispersion_real
_atom_type_scat_dispersion_imag
_atom_type_scat_source
C C 0.0033 0.0016 'International Tables Vol C Tables 4.2.6.8 and 6.1.1.4'
H H 0.0000 0.0000 'International Tables Vol C Tables 4.2.6.8 and 6.1.1.4'
N N 0.0061 0.0033 'International Tables Vol C Tables 4.2.6.8 and 6.1.1.4'
O O 0.0106 0.0060 'International Tables Vol C Tables 4.2.6.8 and 6.1.1.4'
Zn Zn 0.2839 1.4301 'International Tables Vol C Tables 4.2.6.8 and 6.1.1.4'

loop_
_geom_angle_atom_site_label_1
_geom_angle_atom_site_label_2
_geom_angle_atom_site_label_3
_geom_angle
_geom_angle_site_symmetry_1
_geom_angle_site_symmetry_3
_geom_angle_publ_flag
O2 Zn1 O1 109.69(8) . . ?
O2 Zn1 N3 96.10(8) . . ?
O1 Zn1 N3 121.09(8) . . ?
O2 Zn1 N1 110.42(8) . . ?
O1 Zn1 N1 95.05(8) . . ?
N3 Zn1 N1 124.51(8) . . ?
C1 O1 Zn1 120.23(15) . . ?
C47 N3 C49 108.05(19) . . ?
C47 N3 Zn1 120.64(16) . . ?
C49 N3 Zn1 128.84(16) . . ?
C7 N1 C8 107.4(2) . . ?
C7 N1 Zn1 119.57(17) . . ?
C8 N1 Zn1 132.98(15) . . ?
C41 O2 Zn1 126.50(15) . . ?
C7 N2 C9 108.9(2) . . ?
C7 N2 H2A 125.5 . . ?
C9 N2 H2A 125.5 . . ?
C47 N4 C48 109.41(19) . . ?
C47 N4 H4A 125.3 . . ?
C48 N4 H4A 125.3 . . ?
N1 C7 N2 109.3(2) . . ?
N1 C7 C6 126.5(2) . . ?
N2 C7 C6 124.1(2) . . ?
N3 C47 N4 108.2(2) . . ?
N3 C47 C46 128.2(2) . . ?
N4 C47 C46 123.4(2) . . ?
C51 C50 C55 118.9(2) . . ?
C51 C50 C48 119.8(2) . . ?
C55 C50 C48 121.3(2) . . ?
C4 C5 C6 121.5(2) . . ?
C4 C5 H5A 119.3 . . ?
C6 C5 H5A 119.3 . . ?
C45 C46 C41 118.3(2) . . ?
C45 C46 C47 118.9(2) . . ?
C41 C46 C47 122.7(2) . . ?
C8 C9 N2 105.5(2) . . ?
C8 C9 C16 131.9(2) . . ?
N2 C9 C16 122.6(2) . . ?
O2 C41 C42 118.2(2) . . ?
O2 C41 C46 124.0(2) . . ?
C42 C41 C46 117.8(2) . . ?
C9 C8 N1 108.9(2) . . ?
C9 C8 C10 130.5(2) . . ?
N1 C8 C10 120.6(2) . . ?
C45 C44 C43 119.2(2) . . ?
C45 C44 H44A 120.4 . . ?
C43 C44 H44A 120.4 . . ?
O1 C1 C2 118.5(2) . . ?
O1 C1 C6 123.9(2) . . ?
C2 C1 C6 117.6(2) . . ?
C43 C42 C41 122.3(2) . . ?
C43 C42 H42A 118.9 . . ?
C41 C42 H42A 118.9 . . ?
C11 C10 C15 118.6(2) . . ?
C11 C10 C8 120.3(2) . . ?
C15 C10 C8 121.0(2) . . ?
C17 C16 C21 118.4(3) . . ?
C17 C16 C9 121.3(2) . . ?
C21 C16 C9 120.3(2) . . ?
C5 C6 C1 119.2(2) . . ?
C5 C6 C7 118.1(2) . . ?
C1 C6 C7 122.7(2) . . ?
C48 C49 N3 108.4(2) . . ?
C48 C49 C56 131.2(2) . . ?
N3 C49 C56 120.2(2) . . ?
C49 C48 N4 105.9(2) . . ?
C49 C48 C50 132.5(2) . . ?
N4 C48 C50 121.5(2) . . ?
C59 C58 C57 120.3(3) . . ?
C59 C58 H58A 119.8 . . ?
C57 C58 H58A 119.8 . . ?
C57 C56 C61 118.6(3) . . ?
C57 C56 C49 121.0(2) . . ?
C61 C56 C49 120.2(2) . . ?
C44 C45 C46 122.5(2) . . ?
C44 C45 H45A 118.7 . . ?
C46 C45 H45A 118.7 . . ?
C5 C4 C3 119.1(2) . . ?
C5 C4 H4B 120.4 . . ?
C3 C4 H4B 120.4 . . ?
C50 C55 C54 120.2(3) . . ?
C50 C55 H55A 119.9 . . ?
C54 C55 H55A 119.9 . . ?
C42 C43 C44 119.9(2) . . ?
C42 C43 H43A 120.1 . . ?
C44 C43 H43A 120.1 . . ?
C14 C15 C10 120.4(2) . . ?
C14 C15 H15A 119.8 . . ?
C10 C15 H15A 119.8 . . ?
C12 C11 C10 120.6(3) . . ?
C12 C11 H11A 119.7 . . ?
C10 C11 H11A 119.7 . . ?
C20 C19 C18 119.4(3) . . ?
C20 C19 H19A 120.3 . . ?
C18 C19 H19A 120.3 . . ?
C2 C3 C4 120.8(2) . . ?
C2 C3 H3A 119.6 . . ?
C4 C3 H3A 119.6 . . ?
C52 C51 C50 120.4(3) . . ?
C52 C51 H51A 119.8 . . ?
C50 C51 H51A 119.8 . . ?
C15 C14 C13 120.4(3) . . ?
C15 C14 H14A 119.8 . . ?
C13 C14 H14A 119.8 . . ?
C53 C54 C55 120.2(3) . . ?
C53 C54 H54A 119.9 . . ?
C55 C54 H54A 119.9 . . ?
C20 C21 C16 121.0(3) . . ?
C20 C21 H21A 119.5 . . ?
C16 C21 H21A 119.5 . . ?
C53 C52 C51 120.3(3) . . ?
C53 C52 H52A 119.8 . . ?
C51 C52 H52A 119.8 . . ?
C12 C13 C14 119.8(2) . . ?
C12 C13 H13A 120.1 . . ?
C14 C13 H13A 120.1 . . ?
C60 C61 C56 120.5(3) . . ?
C60 C61 H61A 119.8 . . ?
C56 C61 H61A 119.8 . . ?
C19 C20 C21 120.2(3) . . ?
C19 C20 H20A 119.9 . . ?
C21 C20 H20A 119.9 . . ?
C3 C2 C1 121.6(3) . . ?
C3 C2 H2B 119.2 . . ?
C1 C2 H2B 119.2 . . ?
C13 C12 C11 120.2(3) . . ?
C13 C12 H12A 119.9 . . ?
C11 C12 H12A 119.9 . . ?
C19 C18 C17 120.9(3) . . ?
C19 C18 H18A 119.5 . . ?
C17 C18 H18A 119.5 . . ?
C52 C53 C54 120.0(2) . . ?
C52 C53 H53A 120.0 . . ?
C54 C53 H53A 120.0 . . ?
C58 C57 C56 120.3(3) . . ?
C58 C57 H57A 119.9 . . ?
C56 C57 H57A 119.9 . . ?
C18 C17 C16 120.1(3) . . ?
C18 C17 H17A 119.9 . . ?
C16 C17 H17A 119.9 . . ?
C60 C59 C58 120.0(3) . . ?
C60 C59 H59A 120.0 . . ?
C58 C59 H59A 120.0 . . ?
C59 C60 C61 120.3(3) . . ?
C59 C60 H60A 119.9 . . ?
C61 C60 H60A 119.9 . . ?
C71 O3 HO3 109(3) . . ?
C72 O4 HO4 110(3) . . ?
C73 O5 HO5 109(2) . . ?
O4 C72 H72A 109.5 . . ?
O4 C72 H72B 109.5 . . ?
H72A C72 H72B 109.5 . . ?
O4 C72 H72C 109.5 . . ?
H72A C72 H72C 109.5 . . ?
H72B C72 H72C 109.5 . . ?
O3 C71 H71A 109.5 . . ?
O3 C71 H71B 109.5 . . ?
H71A C71 H71B 109.5 . . ?
O3 C71 H71C 109.5 . . ?
H71A C71 H71C 109.5 . . ?
H71B C71 H71C 109.5 . . ?
O5 C73 H73A 109.5 . . ?
O5 C73 H73B 109.5 . . ?
H73A C73 H73B 109.5 . . ?
O5 C73 H73C 109.5 . . ?
H73A C73 H73C 109.5 . . ?
H73B C73 H73C 109.5 . . ?

loop_
_geom_bond_atom_site_label_1
_geom_bond_atom_site_label_2
_geom_bond_distance
_geom_bond_site_symmetry_2
_geom_bond_publ_flag
Zn1 O2 1.9383(19) . ?
Zn1 O1 1.9392(17) . ?
Zn1 N3 1.965(2) . ?
Zn1 N1 1.978(2) . ?
O1 C1 1.337(3) . ?
N3 C47 1.335(3) . ?
N3 C49 1.387(3) . ?
N1 C7 1.330(3) . ?
N1 C8 1.384(3) . ?
O2 C41 1.323(3) . ?
N2 C7 1.352(3) . ?
N2 C9 1.381(3) . ?
N2 H2A 0.8800 . ?
N4 C47 1.358(3) . ?
N4 C48 1.377(3) . ?
N4 H4A 0.8800 . ?
C7 C6 1.462(3) . ?
C47 C46 1.461(3) . ?
C50 C51 1.386(4) . ?
C50 C55 1.389(4) . ?
C50 C48 1.471(3) . ?
C5 C4 1.373(4) . ?
C5 C6 1.405(3) . ?
C5 H5A 0.9500 . ?
C46 C45 1.402(3) . ?
C46 C41 1.420(3) . ?
C9 C8 1.370(3) . ?
C9 C16 1.466(4) . ?
C41 C42 1.403(4) . ?
C8 C10 1.470(3) . ?
C44 C45 1.376(4) . ?
C44 C43 1.383(4) . ?
C44 H44A 0.9500 . ?
C1 C2 1.401(3) . ?
C1 C6 1.417(4) . ?
C42 C43 1.377(4) . ?
C42 H42A 0.9500 . ?
C10 C11 1.392(4) . ?
C10 C15 1.394(4) . ?
C16 C17 1.385(4) . ?
C16 C21 1.391(4) . ?
C49 C48 1.366(3) . ?
C49 C56 1.472(3) . ?
C58 C59 1.377(5) . ?
C58 C57 1.387(4) . ?
C58 H58A 0.9500 . ?
C56 C57 1.389(4) . ?
C56 C61 1.396(4) . ?
C45 H45A 0.9500 . ?
C4 C3 1.382(4) . ?
C4 H4B 0.9500 . ?
C55 C54 1.390(4) . ?
C55 H55A 0.9500 . ?
C43 H43A 0.9500 . ?
C15 C14 1.380(3) . ?
C15 H15A 0.9500 . ?
C11 C12 1.383(4) . ?
C11 H11A 0.9500 . ?
C19 C20 1.370(5) . ?
C19 C18 1.380(5) . ?
C19 H19A 0.9500 . ?
C3 C2 1.371(4) . ?
C3 H3A 0.9500 . ?
C51 C52 1.385(4) . ?
C51 H51A 0.9500 . ?
C14 C13 1.381(4) . ?
C14 H14A 0.9500 . ?
C54 C53 1.373(4) . ?
C54 H54A 0.9500 . ?
C21 C20 1.381(4) . ?
C21 H21A 0.9500 . ?
C52 C53 1.371(4) . ?
C52 H52A 0.9500 . ?
C13 C12 1.380(4) . ?
C13 H13A 0.9500 . ?
C61 C60 1.384(4) . ?
C61 H61A 0.9500 . ?
C20 H20A 0.9500 . ?
C2 H2B 0.9500 . ?
C12 H12A 0.9500 . ?
C18 C17 1.381(5) . ?
C18 H18A 0.9500 . ?
C53 H53A 0.9500 . ?
C57 H57A 0.9500 . ?
C17 H17A 0.9500 . ?
C59 C60 1.370(5) . ?
C59 H59A 0.9500 . ?
C60 H60A 0.9500 . ?
O3 C71 1.417(4) . ?
O3 HO3 0.78(4) . ?
O4 C72 1.414(4) . ?
O4 HO4 0.76(4) . ?
O5 C73 1.405(4) . ?
O5 HO5 0.79(3) . ?
C72 H72A 0.9800 . ?
C72 H72B 0.9800 . ?
C72 H72C 0.9800 . ?
C71 H71A 0.9800 . ?
C71 H71B 0.9800 . ?
C71 H71C 0.9800 . ?
C73 H73A 0.9800 . ?
C73 H73B 0.9800 . ?
C73 H73C 0.9800 . ?

loop_
_geom_torsion_atom_site_label_1
_geom_torsion_atom_site_label_2
_geom_torsion_atom_site_label_3
_geom_torsion_atom_site_label_4
_geom_torsion
_geom_torsion_site_symmetry_1
_geom_torsion_site_symmetry_2
_geom_torsion_site_symmetry_3
_geom_torsion_site_symmetry_4
_geom_torsion_publ_flag
O2 Zn1 O1 C1 77.47(19) . . . . ?
N3 Zn1 O1 C1 -172.18(16) . . . . ?
N1 Zn1 O1 C1 -36.34(18) . . . . ?
O2 Zn1 N3 C47 0.3(2) . . . . ?
O1 Zn1 N3 C47 -117.15(19) . . . . ?
N1 Zn1 N3 C47 120.21(19) . . . . ?
O2 Zn1 N3 C49 -159.7(2) . . . . ?
O1 Zn1 N3 C49 82.9(2) . . . . ?
N1 Zn1 N3 C49 -39.7(2) . . . . ?
O2 Zn1 N1 C7 -93.33(18) . . . . ?
O1 Zn1 N1 C7 19.87(19) . . . . ?
N3 Zn1 N1 C7 153.49(17) . . . . ?
O2 Zn1 N1 C8 90.2(2) . . . . ?
O1 Zn1 N1 C8 -156.6(2) . . . . ?
N3 Zn1 N1 C8 -23.0(2) . . . . ?
O1 Zn1 O2 C41 117.6(2) . . . . ?
N3 Zn1 O2 C41 -8.6(2) . . . . ?
N1 Zn1 O2 C41 -138.9(2) . . . . ?
C8 N1 C7 N2 -0.2(3) . . . . ?
Zn1 N1 C7 N2 -177.54(15) . . . . ?
C8 N1 C7 C6 -178.8(2) . . . . ?
Zn1 N1 C7 C6 3.9(3) . . . . ?
C9 N2 C7 N1 -0.4(3) . . . . ?
C9 N2 C7 C6 178.2(2) . . . . ?
C49 N3 C47 N4 -0.5(3) . . . . ?
Zn1 N3 C47 N4 -164.17(15) . . . . ?
C49 N3 C47 C46 174.6(2) . . . . ?
Zn1 N3 C47 C46 10.9(3) . . . . ?
C48 N4 C47 N3 0.2(3) . . . . ?
C48 N4 C47 C46 -175.2(2) . . . . ?
N3 C47 C46 C45 168.0(2) . . . . ?
N4 C47 C46 C45 -17.6(4) . . . . ?
N3 C47 C46 C41 -15.8(4) . . . . ?
N4 C47 C46 C41 158.6(2) . . . . ?
C7 N2 C9 C8 0.8(3) . . . . ?
C7 N2 C9 C16 -177.0(2) . . . . ?
Zn1 O2 C41 C42 -175.08(17) . . . . ?
Zn1 O2 C41 C46 6.4(4) . . . . ?
C45 C46 C41 O2 -177.9(2) . . . . ?
C47 C46 C41 O2 5.9(4) . . . . ?
C45 C46 C41 C42 3.6(4) . . . . ?
C47 C46 C41 C42 -172.6(2) . . . . ?
N2 C9 C8 N1 -1.0(3) . . . . ?
C16 C9 C8 N1 176.6(2) . . . . ?
N2 C9 C8 C10 176.3(2) . . . . ?
C16 C9 C8 C10 -6.2(5) . . . . ?
C7 N1 C8 C9 0.7(3) . . . . ?
Zn1 N1 C8 C9 177.56(17) . . . . ?
C7 N1 C8 C10 -176.8(2) . . . . ?
Zn1 N1 C8 C10 0.0(3) . . . . ?
Zn1 O1 C1 C2 -150.18(19) . . . . ?
Zn1 O1 C1 C6 29.8(3) . . . . ?
O2 C41 C42 C43 179.1(2) . . . . ?
C46 C41 C42 C43 -2.2(4) . . . . ?
C9 C8 C10 C11 -41.4(4) . . . . ?
N1 C8 C10 C11 135.6(3) . . . . ?
C9 C8 C10 C15 140.4(3) . . . . ?
N1 C8 C10 C15 -42.7(4) . . . . ?
C8 C9 C16 C17 148.3(3) . . . . ?
N2 C9 C16 C17 -34.6(4) . . . . ?
C8 C9 C16 C21 -34.1(4) . . . . ?
N2 C9 C16 C21 143.1(2) . . . . ?
C4 C5 C6 C1 -1.4(4) . . . . ?
C4 C5 C6 C7 179.8(2) . . . . ?
O1 C1 C6 C5 -176.5(2) . . . . ?
C2 C1 C6 C5 3.6(3) . . . . ?
O1 C1 C6 C7 2.3(4) . . . . ?
C2 C1 C6 C7 -177.7(2) . . . . ?
N1 C7 C6 C5 157.3(2) . . . . ?
N2 C7 C6 C5 -21.1(3) . . . . ?
N1 C7 C6 C1 -21.4(4) . . . . ?
N2 C7 C6 C1 160.2(2) . . . . ?
C47 N3 C49 C48 0.7(3) . . . . ?
Zn1 N3 C49 C48 162.57(17) . . . . ?
C47 N3 C49 C56 -174.7(2) . . . . ?
Zn1 N3 C49 C56 -12.8(3) . . . . ?
N3 C49 C48 N4 -0.5(3) . . . . ?
C56 C49 C48 N4 174.1(3) . . . . ?
N3 C49 C48 C50 -177.0(3) . . . . ?
C56 C49 C48 C50 -2.4(5) . . . . ?
C47 N4 C48 C49 0.2(3) . . . . ?
C47 N4 C48 C50 177.2(2) . . . . ?
C51 C50 C48 C49 133.3(3) . . . . ?
C55 C50 C48 C49 -46.7(4) . . . . ?
C51 C50 C48 N4 -42.7(4) . . . . ?
C55 C50 C48 N4 137.3(3) . . . . ?
C48 C49 C56 C57 146.8(3) . . . . ?
N3 C49 C56 C57 -39.1(4) . . . . ?
C48 C49 C56 C61 -37.8(4) . . . . ?
N3 C49 C56 C61 136.4(3) . . . . ?
C43 C44 C45 C46 -0.2(4) . . . . ?
C41 C46 C45 C44 -2.5(4) . . . . ?
C47 C46 C45 C44 173.9(2) . . . . ?
C6 C5 C4 C3 -0.7(4) . . . . ?
C51 C50 C55 C54 0.2(4) . . . . ?
C48 C50 C55 C54 -179.8(2) . . . . ?
C41 C42 C43 C44 -0.4(4) . . . . ?
C45 C44 C43 C42 1.6(4) . . . . ?
C11 C10 C15 C14 -2.6(4) . . . . ?
C8 C10 C15 C14 175.7(2) . . . . ?
C15 C10 C11 C12 0.6(4) . . . . ?
C8 C10 C11 C12 -177.7(3) . . . . ?
C5 C4 C3 C2 0.5(4) . . . . ?
C55 C50 C51 C52 0.2(4) . . . . ?
C48 C50 C51 C52 -179.8(2) . . . . ?
C10 C15 C14 C13 2.9(4) . . . . ?
C50 C55 C54 C53 -0.1(4) . . . . ?
C17 C16 C21 C20 0.2(4) . . . . ?
C9 C16 C21 C20 -177.5(2) . . . . ?
C50 C51 C52 C53 -0.6(4) . . . . ?
C15 C14 C13 C12 -1.1(5) . . . . ?
C57 C56 C61 C60 0.9(4) . . . . ?
C49 C56 C61 C60 -174.6(3) . . . . ?
C18 C19 C20 C21 -0.2(5) . . . . ?
C16 C21 C20 C19 0.2(4) . . . . ?
C4 C3 C2 C1 1.9(4) . . . . ?
O1 C1 C2 C3 176.2(2) . . . . ?
C6 C1 C2 C3 -3.9(4) . . . . ?
C14 C13 C12 C11 -0.9(5) . . . . ?
C10 C11 C12 C13 1.2(5) . . . . ?
C20 C19 C18 C17 -0.3(6) . . . . ?
C51 C52 C53 C54 0.7(4) . . . . ?
C55 C54 C53 C52 -0.3(4) . . . . ?
C59 C58 C57 C56 -0.3(5) . . . . ?
C61 C56 C57 C58 -0.4(4) . . . . ?
C49 C56 C57 C58 175.1(3) . . . . ?
C19 C18 C17 C16 0.7(6) . . . . ?
C21 C16 C17 C18 -0.6(5) . . . . ?
C9 C16 C17 C18 177.0(3) . . . . ?
C57 C58 C59 C60 0.6(5) . . . . ?
C58 C59 C60 C61 0.0(5) . . . . ?
C56 C61 C60 C59 -0.7(5) . . . . ?
